data_4103888
loop_
_publ_author_name
'Juri Ugolotti'
'Gerald Kehr'
'Roland Fr\"ohlich'
'Stefan Grimme'
'Gerhard Erker'

_publ_section_title
;
 Five-Membered Zirconacycloallenoids: Synthesis and Characterization of
 Members of a Unique Class of Internally Metal-Stabilized Bent Allenoid
 Compounds
;
_journal_name_full 'Journal of the American Chemical Society'
_journal_page_first 1996
_journal_page_last 2007
_journal_paper_doi 10.1021/ja8084302
_journal_volume 131
_journal_year 2009
_chemical_formula_sum 'C34 H33 B F10 Si2 Zr'
_chemical_formula_weight 789.81
_chemical_name_systematic
; 
 ? 
;
_space_group_IT_number 15
_symmetry_cell_setting monoclinic
_symmetry_space_group_name_Hall '-C 2yc'
_symmetry_space_group_name_H-M 'C 1 2/c 1'
_atom_sites_solution_hydrogens geom
_atom_sites_solution_primary direct
_atom_sites_solution_secondary difmap
_audit_creation_method SHELXL-97
_cell_angle_alpha 90.00
_cell_angle_beta 120.872(1)
_cell_angle_gamma 90.00
_cell_formula_units_Z 8
_cell_length_a 40.6692(5)
_cell_length_b 9.6463(2)
_cell_length_c 21.1243(4)
_cell_measurement_reflns_used 2452
_cell_measurement_temperature 223(2)
_cell_measurement_theta_max 27.88
_cell_measurement_theta_min 0.41
_cell_volume 7113.0(2)
_computing_cell_refinement 'Collect (Nonius B.V., 1998)'
_computing_data_collection 'Collect (Nonius B.V., 1998)'
_computing_data_reduction 'Denzo-SMN (Otwinowski & Minor, 1997)'
_computing_molecular_graphics 'XP (BrukerAXS, 2000)'
_computing_publication_material 'SHELXL-97 (Sheldrick, 1997)'
_computing_structure_refinement 'SHELXL-97 (Sheldrick, 1997)'
_computing_structure_solution 'SHELXS-97 (Sheldrick, 1990)'
_diffrn_ambient_temperature 223(2)
_diffrn_measured_fraction_theta_full 1.000
_diffrn_measured_fraction_theta_max 1.000
_diffrn_measurement_device_type 'Nonius KappaCCD'
_diffrn_measurement_method '\w and \f scans'
_diffrn_radiation_monochromator graphite
_diffrn_radiation_source 'rotating anode Nonius FR591'
_diffrn_radiation_type MoK\a
_diffrn_radiation_wavelength 0.71073
_diffrn_reflns_av_R_equivalents 0.1199
_diffrn_reflns_av_sigmaI/netI 0.0967
_diffrn_reflns_limit_h_max 48
_diffrn_reflns_limit_h_min -48
_diffrn_reflns_limit_k_max 11
_diffrn_reflns_limit_k_min -11
_diffrn_reflns_limit_l_max 25
_diffrn_reflns_limit_l_min -24
_diffrn_reflns_number 31271
_diffrn_reflns_theta_full 25.00
_diffrn_reflns_theta_max 25.00
_diffrn_reflns_theta_min 1.93
_exptl_absorpt_coefficient_mu 0.452
_exptl_absorpt_correction_T_max 0.9690
_exptl_absorpt_correction_T_min 0.8953
_exptl_absorpt_correction_type multi-scan
_exptl_absorpt_process_details 'SORTAV (Blessing, 1995 & 1997)'
_exptl_crystal_colour yellow-orange
_exptl_crystal_density_diffrn 1.475
_exptl_crystal_density_method 'not measured'
_exptl_crystal_description plate
_exptl_crystal_F_000 3200
_exptl_crystal_size_max 0.25
_exptl_crystal_size_mid 0.15
_exptl_crystal_size_min 0.07
_refine_diff_density_max 0.587
_refine_diff_density_min -0.686
_refine_diff_density_rms 0.075
_refine_ls_extinction_method none
_refine_ls_goodness_of_fit_ref 1.005
_refine_ls_hydrogen_treatment riding
_refine_ls_matrix_type full
_refine_ls_number_parameters 441
_refine_ls_number_reflns 6273
_refine_ls_number_restraints 0
_refine_ls_restrained_S_all 1.005
_refine_ls_R_factor_all 0.1195
_refine_ls_R_factor_gt 0.0522
_refine_ls_shift/su_max 0.001
_refine_ls_shift/su_mean 0.000
_refine_ls_structure_factor_coef Fsqd
_refine_ls_weighting_details 'calc w=1/[\s^2^(Fo^2^)+(0.0618P)^2^+0.0000P] where P=(Fo^2^+2Fc^2^)/3'
_refine_ls_weighting_scheme calc
_refine_ls_wR_factor_gt 0.1128
_refine_ls_wR_factor_ref 0.1344
_reflns_number_gt 3475
_reflns_number_total 6273
_reflns_threshold_expression >2sigma(I)
_cod_data_source_file ja8084302_si_002.cif
_cod_data_source_block erk4509
_cod_database_code 4103888

loop_
_symmetry_equiv_pos_as_xyz
'x, y, z'
'-x, y, -z+1/2'
'x+1/2, y+1/2, z'
'-x+1/2, y+1/2, -z+1/2'
'-x, -y, -z'
'x, -y, z-1/2'
'-x+1/2, -y+1/2, -z'
'x+1/2, -y+1/2, z-1/2'

loop_
_atom_site_label
_atom_site_type_symbol
_atom_site_fract_x
_atom_site_fract_y
_atom_site_fract_z
_atom_site_U_iso_or_equiv
_atom_site_adp_type
_atom_site_occupancy
_atom_site_symmetry_multiplicity
_atom_site_calc_flag
_atom_site_refinement_flags
Zr Zr 0.388892(12) 0.07770(5) 0.79383(2) 0.04451(17) Uani 1 1 d .
C1 C 0.37851(12) 0.3089(4) 0.8363(2) 0.0469(11) Uani 1 1 d .
H1 H 0.3992 0.3720 0.8429 0.056 Uiso 1 1 calc R
C2 C 0.34958(12) 0.3027(5) 0.7568(2) 0.0454(11) Uani 1 1 d .
C3 C 0.36548(12) 0.2699(5) 0.7146(2) 0.0468(12) Uani 1 1 d .
C4 C 0.38307(13) 0.1984(5) 0.6903(2) 0.0512(12) Uani 1 1 d .
B1 B 0.37684(15) 0.3133(5) 0.9044(3) 0.0437(13) Uani 1 1 d .
C21 C 0.33984(12) 0.3206(5) 0.9123(2) 0.0465(12) Uani 1 1 d .
C22 C 0.32646(14) 0.4484(6) 0.9170(2) 0.0551(14) Uani 1 1 d .
F22 F 0.34391(9) 0.5639(3) 0.91183(14) 0.0698(8) Uani 1 1 d .
C23 C 0.29624(16) 0.4684(7) 0.9295(3) 0.0719(17) Uani 1 1 d .
F23 F 0.28529(10) 0.5969(4) 0.93497(17) 0.1050(12) Uani 1 1 d .
C24 C 0.27943(14) 0.3552(9) 0.9389(3) 0.0759(19) Uani 1 1 d .
F24 F 0.25042(9) 0.3736(5) 0.95169(17) 0.1198(15) Uani 1 1 d .
C25 C 0.29179(16) 0.2254(7) 0.9357(2) 0.0677(16) Uani 1 1 d .
F25 F 0.27523(9) 0.1139(4) 0.94534(16) 0.1030(12) Uani 1 1 d .
C26 C 0.32090(13) 0.2119(6) 0.9213(2) 0.0534(13) Uani 1 1 d .
F26 F 0.33203(9) 0.0807(3) 0.91904(15) 0.0742(9) Uani 1 1 d .
C31 C 0.41574(12) 0.3421(5) 0.9808(2) 0.0455(11) Uani 1 1 d .
C32 C 0.44068(15) 0.4473(5) 0.9912(3) 0.0571(13) Uani 1 1 d .
F32 F 0.43242(8) 0.5360(3) 0.93454(16) 0.0734(8) Uani 1 1 d .
C33 C 0.47407(15) 0.4743(6) 1.0571(3) 0.0623(14) Uani 1 1 d .
F33 F 0.49686(9) 0.5808(3) 1.06276(18) 0.0946(10) Uani 1 1 d .
C34 C 0.48361(16) 0.3905(7) 1.1168(3) 0.0703(16) Uani 1 1 d .
F34 F 0.51635(9) 0.4154(4) 1.18114(17) 0.1068(12) Uani 1 1 d .
C35 C 0.46049(16) 0.2845(6) 1.1101(3) 0.0672(15) Uani 1 1 d .
F35 F 0.46926(9) 0.2032(4) 1.16879(15) 0.1015(11) Uani 1 1 d .
C36 C 0.42682(14) 0.2622(5) 1.0436(2) 0.0536(13) Uani 1 1 d .
F36 F 0.40481(8) 0.1564(3) 1.04099(13) 0.0731(8) Uani 1 1 d .
Si11 Si 0.29814(4) 0.36541(15) 0.70272(7) 0.0505(4) Uani 1 1 d .
C12 C 0.26270(13) 0.2858(6) 0.7230(3) 0.0688(15) Uani 1 1 d .
H12A H 0.2714 0.2975 0.7749 0.103 Uiso 1 1 calc R
H12B H 0.2602 0.1878 0.7112 0.103 Uiso 1 1 calc R
H12C H 0.2380 0.3308 0.6934 0.103 Uiso 1 1 calc R
C13 C 0.28133(14) 0.3377(6) 0.6033(2) 0.0671(15) Uani 1 1 d .
H13A H 0.2542 0.3593 0.5737 0.101 Uiso 1 1 calc R
H13B H 0.2854 0.2417 0.5954 0.101 Uiso 1 1 calc R
H13C H 0.2956 0.3976 0.5889 0.101 Uiso 1 1 calc R
C14 C 0.30087(15) 0.5536(5) 0.7225(3) 0.0713(15) Uani 1 1 d .
H14A H 0.3147 0.5999 0.7024 0.107 Uiso 1 1 calc R
H14B H 0.3142 0.5679 0.7754 0.107 Uiso 1 1 calc R
H14C H 0.2752 0.5914 0.7001 0.107 Uiso 1 1 calc R
Si41 Si 0.39808(4) 0.25209(17) 0.62430(8) 0.0646(4) Uani 1 1 d .
C42 C 0.36477(18) 0.1717(6) 0.5353(3) 0.0914(19) Uani 1 1 d .
H42A H 0.3698 0.2067 0.4980 0.137 Uiso 1 1 calc R
H42B H 0.3387 0.1939 0.5215 0.137 Uiso 1 1 calc R
H42C H 0.3682 0.0719 0.5393 0.137 Uiso 1 1 calc R
C43 C 0.44745(17) 0.2014(8) 0.6536(3) 0.116(3) Uani 1 1 d .
H43A H 0.4651 0.2471 0.6998 0.175 Uiso 1 1 calc R
H43B H 0.4532 0.2287 0.6162 0.175 Uiso 1 1 calc R
H43C H 0.4501 0.1017 0.6604 0.175 Uiso 1 1 calc R
C44 C 0.39405(19) 0.4433(5) 0.6164(3) 0.095(2) Uani 1 1 d .
H44A H 0.4101 0.4845 0.6647 0.143 Uiso 1 1 calc R
H44B H 0.3676 0.4703 0.5972 0.143 Uiso 1 1 calc R
H44C H 0.4023 0.4752 0.5833 0.143 Uiso 1 1 calc R
C50 C 0.44772(13) -0.0177(6) 0.9085(3) 0.0608(14) Uani 1 1 d .
C501 C 0.44518(16) -0.0905(7) 0.9695(3) 0.094(2) Uani 1 1 d .
H50A H 0.4341 -0.1819 0.9529 0.142 Uiso 1 1 calc R
H50B H 0.4292 -0.0368 0.9821 0.142 Uiso 1 1 calc R
H50C H 0.4706 -0.0994 1.0126 0.142 Uiso 1 1 calc R
C52 C 0.45728(12) 0.1475(6) 0.8422(3) 0.0575(13) Uani 1 1 d .
H52 H 0.4613 0.2337 0.8266 0.069 Uiso 1 1 calc R
C53 C 0.45257(14) 0.0210(6) 0.8070(3) 0.0683(15) Uani 1 1 d .
H53 H 0.4532 0.0064 0.7636 0.082 Uiso 1 1 calc R
C54 C 0.44687(14) -0.0795(6) 0.8469(3) 0.0681(15) Uani 1 1 d .
H54 H 0.4430 -0.1743 0.8350 0.082 Uiso 1 1 calc R
C55 C 0.34850(18) -0.1162(6) 0.7093(3) 0.0753(17) Uani 1 1 d .
C551 C 0.3545(2) -0.1711(8) 0.6496(4) 0.147(3) Uani 1 1 d .
H55A H 0.3360 -0.2438 0.6229 0.220 Uiso 1 1 calc R
H55B H 0.3802 -0.2083 0.6714 0.220 Uiso 1 1 calc R
H55C H 0.3511 -0.0966 0.6159 0.220 Uiso 1 1 calc R
C56 C 0.36607(15) -0.1664(5) 0.7836(3) 0.0706(15) Uani 1 1 d .
H56 H 0.3846 -0.2367 0.8046 0.085 Uiso 1 1 calc R
C57 C 0.35061(18) -0.0922(6) 0.8188(3) 0.0704(16) Uani 1 1 d .
H57 H 0.3574 -0.1026 0.8684 0.085 Uiso 1 1 calc R
C58 C 0.32434(16) -0.0031(6) 0.7701(3) 0.0730(15) Uani 1 1 d .
H58 H 0.3095 0.0579 0.7802 0.088 Uiso 1 1 calc R
C59 C 0.32244(16) -0.0145(6) 0.7044(3) 0.0702(16) Uani 1 1 d .
H59 H 0.3062 0.0375 0.6620 0.084 Uiso 1 1 calc R
C51 C 0.45494(12) 0.1234(5) 0.9050(2) 0.0549(13) Uani 1 1 d .
H51 H 0.4578 0.1911 0.9395 0.066 Uiso 1 1 calc R

loop_
_atom_site_aniso_label
_atom_site_aniso_U_11
_atom_site_aniso_U_22
_atom_site_aniso_U_33
_atom_site_aniso_U_23
_atom_site_aniso_U_13
_atom_site_aniso_U_12
Zr 0.0450(3) 0.0448(3) 0.0461(3) -0.0047(2) 0.0251(2) -0.0060(2)
C1 0.051(3) 0.044(3) 0.051(3) -0.006(2) 0.030(3) -0.009(2)
C2 0.051(3) 0.047(3) 0.045(3) -0.002(2) 0.030(3) -0.004(2)
C3 0.037(3) 0.056(3) 0.039(2) 0.003(2) 0.014(2) -0.005(2)
C4 0.051(3) 0.059(3) 0.049(3) -0.010(2) 0.030(3) -0.007(3)
B1 0.047(3) 0.040(3) 0.045(3) -0.002(2) 0.024(3) -0.003(3)
C21 0.043(3) 0.060(4) 0.035(2) -0.004(2) 0.019(2) -0.007(3)
C22 0.051(3) 0.073(4) 0.037(3) 0.008(2) 0.020(2) 0.009(3)
F22 0.088(2) 0.061(2) 0.0674(18) -0.0001(15) 0.0452(17) 0.0057(17)
C23 0.068(4) 0.105(5) 0.045(3) 0.008(3) 0.031(3) 0.029(4)
F23 0.111(3) 0.133(3) 0.087(2) 0.018(2) 0.062(2) 0.063(2)
C24 0.040(3) 0.152(7) 0.041(3) 0.020(4) 0.025(3) 0.015(4)
F24 0.065(2) 0.238(5) 0.078(2) 0.027(2) 0.0520(19) 0.027(3)
C25 0.054(4) 0.104(5) 0.045(3) 0.003(3) 0.025(3) -0.020(4)
F25 0.088(2) 0.155(3) 0.080(2) 0.001(2) 0.053(2) -0.047(2)
C26 0.051(3) 0.068(4) 0.040(3) -0.003(3) 0.022(3) -0.003(3)
F26 0.092(2) 0.070(2) 0.0709(19) -0.0008(16) 0.0488(18) -0.0204(18)
C31 0.046(3) 0.048(3) 0.046(3) -0.011(2) 0.026(2) -0.003(2)
C32 0.062(4) 0.059(4) 0.058(3) -0.009(3) 0.036(3) -0.007(3)
F32 0.076(2) 0.068(2) 0.077(2) -0.0057(16) 0.0395(17) -0.0232(16)
C33 0.047(3) 0.062(4) 0.075(4) -0.029(3) 0.029(3) -0.017(3)
F33 0.071(2) 0.092(3) 0.106(2) -0.037(2) 0.035(2) -0.036(2)
C34 0.049(4) 0.082(5) 0.059(4) -0.021(3) 0.012(3) 0.003(3)
F34 0.068(2) 0.136(3) 0.070(2) -0.037(2) 0.0028(19) -0.008(2)
C35 0.065(4) 0.072(4) 0.052(3) -0.003(3) 0.021(3) 0.007(3)
F35 0.101(3) 0.120(3) 0.0509(18) 0.0088(19) 0.0159(18) 0.006(2)
C36 0.050(3) 0.058(4) 0.049(3) -0.011(3) 0.023(3) -0.003(3)
F36 0.077(2) 0.078(2) 0.0555(17) 0.0073(15) 0.0276(16) -0.0138(18)
Si11 0.0468(8) 0.0593(9) 0.0448(7) -0.0020(6) 0.0231(7) -0.0023(7)
C12 0.051(3) 0.094(4) 0.060(3) 0.003(3) 0.027(3) 0.001(3)
C13 0.063(4) 0.085(4) 0.050(3) -0.005(3) 0.027(3) -0.003(3)
C14 0.067(4) 0.071(4) 0.066(3) 0.003(3) 0.027(3) 0.008(3)
Si41 0.0761(11) 0.0760(11) 0.0612(9) -0.0047(8) 0.0492(9) -0.0048(8)
C42 0.134(6) 0.087(5) 0.064(3) -0.010(3) 0.059(4) 0.003(4)
C43 0.095(5) 0.188(8) 0.097(5) 0.030(5) 0.071(4) 0.019(5)
C44 0.146(6) 0.074(5) 0.089(4) -0.008(3) 0.077(5) -0.034(4)
C50 0.042(3) 0.067(4) 0.066(3) 0.013(3) 0.023(3) 0.010(3)
C501 0.062(4) 0.115(6) 0.090(4) 0.048(4) 0.027(3) 0.013(4)
C52 0.043(3) 0.061(4) 0.067(3) 0.003(3) 0.027(3) -0.003(3)
C53 0.054(3) 0.084(4) 0.074(4) -0.014(3) 0.038(3) 0.006(3)
C54 0.056(4) 0.045(3) 0.099(4) -0.012(3) 0.036(3) 0.004(3)
C55 0.092(5) 0.070(4) 0.069(4) -0.032(3) 0.046(4) -0.040(4)
C551 0.204(9) 0.148(7) 0.140(6) -0.091(6) 0.124(7) -0.089(7)
C56 0.064(4) 0.037(3) 0.097(4) -0.002(3) 0.032(4) -0.009(3)
C57 0.079(4) 0.062(4) 0.075(4) -0.007(3) 0.043(4) -0.030(3)
C58 0.055(4) 0.076(4) 0.083(4) -0.008(4) 0.032(3) -0.019(3)
C59 0.064(4) 0.062(4) 0.061(4) 0.000(3) 0.016(3) -0.029(3)
C51 0.040(3) 0.061(4) 0.051(3) -0.006(2) 0.015(3) 0.004(3)

loop_
_atom_type_symbol
_atom_type_description
_atom_type_scat_dispersion_real
_atom_type_scat_dispersion_imag
_atom_type_scat_source
C C 0.0033 0.0016 'International Tables Vol C Tables 4.2.6.8 and 6.1.1.4'
H H 0.0000 0.0000 'International Tables Vol C Tables 4.2.6.8 and 6.1.1.4'
B B 0.0013 0.0007 'International Tables Vol C Tables 4.2.6.8 and 6.1.1.4'
F F 0.0171 0.0103 'International Tables Vol C Tables 4.2.6.8 and 6.1.1.4'
Si Si 0.0817 0.0704 'International Tables Vol C Tables 4.2.6.8 and 6.1.1.4'
Zr Zr -2.9673 0.5597 'International Tables Vol C Tables 4.2.6.8 and 6.1.1.4'

loop_
_geom_angle_atom_site_label_1
_geom_angle_atom_site_label_2
_geom_angle_atom_site_label_3
_geom_angle
C3 Zr C4 31.32(14)
C3 Zr C57 126.90(19)
C4 Zr C57 137.47(18)
C3 Zr C56 133.28(17)
C4 Zr C56 121.59(18)
C57 Zr C56 32.42(16)
C3 Zr C52 92.18(16)
C4 Zr C52 79.06(15)
C57 Zr C52 140.34(19)
C56 Zr C52 124.87(17)
C3 Zr C53 105.58(18)
C4 Zr C53 79.61(18)
C57 Zr C53 123.5(2)
C56 Zr C53 96.88(19)
C52 Zr C53 32.08(15)
C3 Zr C1 58.26(14)
C4 Zr C1 86.47(14)
C57 Zr C1 105.60(17)
C56 Zr C1 137.93(17)
C52 Zr C1 88.33(16)
C53 Zr C1 120.25(17)
C3 Zr C55 101.68(19)
C4 Zr C55 89.49(17)
C57 Zr C55 54.07(17)
C56 Zr C55 33.14(17)
C52 Zr C55 131.97(19)
C53 Zr C55 100.2(2)
C1 Zr C55 137.78(19)
C3 Zr C58 95.85(19)
C4 Zr C58 111.41(18)
C57 Zr C58 31.05(17)
C56 Zr C58 52.51(19)
C52 Zr C58 169.22(18)
C53 Zr C58 149.2(2)
C1 Zr C58 89.80(17)
C55 Zr C58 53.08(19)
C3 Zr C54 137.25(17)
C4 Zr C54 109.34(17)
C57 Zr C54 93.1(2)
C56 Zr C54 72.17(17)
C52 Zr C54 52.79(16)
C53 Zr C54 31.72(16)
C1 Zr C54 131.38(16)
C55 Zr C54 89.4(2)
C58 Zr C54 122.6(2)
C3 Zr C59 81.86(17)
C4 Zr C59 85.50(16)
C57 Zr C59 52.06(18)
C56 Zr C59 53.00(18)
C52 Zr C59 158.65(18)
C53 Zr C59 130.4(2)
C1 Zr C59 105.47(18)
C55 Zr C59 32.32(18)
C58 Zr C59 31.04(16)
C54 Zr C59 120.97(19)
C3 Zr C51 111.82(16)
C4 Zr C51 108.91(16)
C57 Zr C51 113.37(19)
C56 Zr C51 114.41(18)
C52 Zr C51 32.09(13)
C53 Zr C51 52.85(16)
C1 Zr C51 78.92(15)
C55 Zr C51 141.1(2)
C58 Zr C51 137.22(18)
C54 Zr C51 52.53(16)
C59 Zr C51 165.32(17)
C3 Zr C50 143.38(17)
C4 Zr C50 130.72(15)
C57 Zr C50 86.86(19)
C56 Zr C50 82.41(18)
C52 Zr C50 53.59(16)
C53 Zr C50 53.53(16)
C1 Zr C50 103.20(16)
C55 Zr C50 110.9(2)
C58 Zr C50 116.74(19)
C54 Zr C50 32.36(16)
C59 Zr C50 134.74(19)
C51 Zr C50 32.00(15)
C3 Zr C2 32.18(13)
C4 Zr C2 63.47(14)
C57 Zr C2 105.14(18)
C56 Zr C2 128.65(16)
C52 Zr C2 106.47(15)
C53 Zr C2 131.39(17)
C1 Zr C2 33.76(13)
C55 Zr C2 109.46(19)
C58 Zr C2 77.27(18)
C54 Zr C2 159.13(16)
C59 Zr C2 79.08(18)
C51 Zr C2 109.43(15)
C50 Zr C2 136.82(16)
B1 C1 C2 134.6(4)
B1 C1 Zr 118.2(3)
C2 C1 Zr 74.9(2)
C3 C2 C1 112.4(4)
C3 C2 Si11 115.0(3)
C1 C2 Si11 131.3(3)
C3 C2 Zr 65.0(2)
C1 C2 Zr 71.3(2)
Si11 C2 Zr 140.8(2)
C4 C3 C2 158.4(5)
C4 C3 Zr 75.8(3)
C2 C3 Zr 82.8(3)
C3 C4 Si41 128.3(4)
C3 C4 Zr 72.9(3)
Si41 C4 Zr 155.4(3)
C1 B1 C21 128.3(4)
C1 B1 C31 118.2(4)
C21 B1 C31 112.5(3)
C22 C21 C26 114.0(4)
C22 C21 B1 118.5(4)
C26 C21 B1 127.3(5)
F22 C22 C21 119.4(4)
F22 C22 C23 116.7(5)
C21 C22 C23 123.9(5)
F23 C23 C24 121.2(6)
F23 C23 C22 120.4(6)
C24 C23 C22 118.4(6)
F24 C24 C23 118.8(7)
F24 C24 C25 120.9(6)
C23 C24 C25 120.4(5)
F25 C25 C24 120.2(5)
F25 C25 C26 121.1(6)
C24 C25 C26 118.8(5)
F26 C26 C25 116.1(5)
F26 C26 C21 119.2(4)
C25 C26 C21 124.6(6)
C32 C31 C36 113.9(4)
C32 C31 B1 123.8(4)
C36 C31 B1 122.2(4)
F32 C32 C31 119.7(4)
F32 C32 C33 115.9(5)
C31 C32 C33 124.4(5)
F33 C33 C34 120.6(5)
F33 C33 C32 120.6(5)
C34 C33 C32 118.8(5)
C35 C34 F34 121.1(6)
C35 C34 C33 119.8(5)
F34 C34 C33 119.2(6)
C34 C35 F35 120.2(5)
C34 C35 C36 119.9(5)
F35 C35 C36 119.9(5)
F36 C36 C35 116.9(5)
F36 C36 C31 119.9(4)
C35 C36 C31 123.2(5)
C14 Si11 C13 109.8(2)
C14 Si11 C12 108.4(2)
C13 Si11 C12 108.6(2)
C14 Si11 C2 104.9(2)
C13 Si11 C2 106.6(2)
C12 Si11 C2 118.3(2)
C42 Si41 C43 109.7(3)
C42 Si41 C44 110.2(3)
C43 Si41 C44 109.0(3)
C42 Si41 C4 107.3(2)
C43 Si41 C4 113.3(2)
C44 Si41 C4 107.3(2)
C51 C50 C54 105.6(4)
C51 C50 C501 126.9(5)
C54 C50 C501 127.3(6)
C51 C50 Zr 73.7(3)
C54 C50 Zr 73.2(3)
C501 C50 Zr 122.3(3)
C53 C52 C51 107.7(5)
C53 C52 Zr 74.2(3)
C51 C52 Zr 75.0(3)
C54 C53 C52 108.1(5)
C54 C53 Zr 74.6(3)
C52 C53 Zr 73.7(3)
C53 C54 C50 109.4(5)
C53 C54 Zr 73.7(3)
C50 C54 Zr 74.5(3)
C59 C55 C56 104.5(5)
C59 C55 C551 128.7(7)
C56 C55 C551 126.6(7)
C59 C55 Zr 74.2(3)
C56 C55 Zr 72.5(3)
C551 C55 Zr 122.0(4)
C57 C56 C55 107.6(5)
C57 C56 Zr 73.7(3)
C55 C56 Zr 74.4(3)
C58 C57 C56 108.6(5)
C58 C57 Zr 75.9(3)
C56 C57 Zr 73.9(3)
C57 C58 C59 109.7(6)
C57 C58 Zr 73.1(3)
C59 C58 Zr 74.7(3)
C58 C59 C55 109.6(5)
C58 C59 Zr 74.3(3)
C55 C59 Zr 73.4(3)
C52 C51 C50 109.2(4)
C52 C51 Zr 72.9(3)
C50 C51 Zr 74.3(3)

loop_
_geom_bond_atom_site_label_1
_geom_bond_atom_site_label_2
_geom_bond_distance
Zr C3 2.347(4)
Zr C4 2.380(4)
Zr C57 2.497(5)
Zr C56 2.500(5)
Zr C52 2.513(4)
Zr C53 2.519(5)
Zr C1 2.520(4)
Zr C55 2.525(5)
Zr C58 2.530(5)
Zr C54 2.531(5)
Zr C59 2.534(5)
Zr C51 2.540(4)
Zr C50 2.547(5)
Zr C2 2.568(4)
C1 B1 1.474(6)
C1 C2 1.478(6)
C2 C3 1.379(6)
C2 Si11 1.896(4)
C3 C4 1.276(6)
C4 Si41 1.859(4)
B1 C21 1.599(6)
B1 C31 1.602(6)
C21 C22 1.371(6)
C21 C26 1.371(6)
C22 F22 1.355(5)
C22 C23 1.398(7)
C23 F23 1.342(6)
C23 C24 1.355(8)
C24 F24 1.350(5)
C24 C25 1.363(8)
C25 F25 1.340(6)
C25 C26 1.371(7)
C26 F26 1.353(5)
C31 C32 1.370(6)
C31 C36 1.393(6)
C32 F32 1.366(5)
C32 C33 1.382(7)
C33 F33 1.347(6)
C33 C34 1.375(7)
C34 C35 1.347(7)
C34 F34 1.350(6)
C35 F35 1.352(6)
C35 C36 1.386(7)
C36 F36 1.340(5)
Si11 C14 1.853(5)
Si11 C13 1.865(4)
Si11 C12 1.866(5)
Si41 C42 1.832(5)
Si41 C43 1.838(6)
Si41 C44 1.852(6)
C50 C51 1.402(7)
C50 C54 1.415(7)
C50 C501 1.518(7)
C52 C53 1.390(7)
C52 C51 1.397(6)
C53 C54 1.380(7)
C55 C59 1.408(8)
C55 C56 1.433(7)
C55 C551 1.498(7)
C56 C57 1.395(7)
C57 C58 1.346(7)
C58 C59 1.355(7)

loop_
_geom_torsion_atom_site_label_1
_geom_torsion_atom_site_label_2
_geom_torsion_atom_site_label_3
_geom_torsion_atom_site_label_4
_geom_torsion
C3 Zr C1 B1 163.0(4)
C4 Zr C1 B1 177.4(4)
C57 Zr C1 B1 38.9(4)
C56 Zr C1 B1 41.8(4)
C52 Zr C1 B1 -103.4(3)
C53 Zr C1 B1 -106.8(4)
C55 Zr C1 B1 92.1(4)
C58 Zr C1 B1 66.0(4)
C54 Zr C1 B1 -69.8(4)
C59 Zr C1 B1 93.1(4)
C51 Zr C1 B1 -72.5(3)
C50 Zr C1 B1 -51.5(4)
C2 Zr C1 B1 132.9(4)
C3 Zr C1 C2 30.1(2)
C4 Zr C1 C2 44.5(2)
C57 Zr C1 C2 -94.0(3)
C56 Zr C1 C2 -91.1(3)
C52 Zr C1 C2 123.7(2)
C53 Zr C1 C2 120.3(3)
C55 Zr C1 C2 -40.8(3)
C58 Zr C1 C2 -67.0(3)
C54 Zr C1 C2 157.3(3)
C59 Zr C1 C2 -39.8(3)
C51 Zr C1 C2 154.6(2)
C50 Zr C1 C2 175.6(2)
B1 C1 C2 C3 -166.6(5)
Zr C1 C2 C3 -51.6(3)
B1 C1 C2 Si11 27.4(8)
Zr C1 C2 Si11 142.4(4)
B1 C1 C2 Zr -115.0(5)
C4 Zr C2 C3 -1.7(3)
C57 Zr C2 C3 -137.6(3)
C56 Zr C2 C3 -112.2(3)
C52 Zr C2 C3 66.7(3)
C53 Zr C2 C3 43.2(3)
C1 Zr C2 C3 126.9(4)
C55 Zr C2 C3 -80.9(3)
C58 Zr C2 C3 -123.7(3)
C54 Zr C2 C3 72.7(5)
C59 Zr C2 C3 -92.1(3)
C51 Zr C2 C3 100.3(3)
C50 Zr C2 C3 120.6(3)
C3 Zr C2 C1 -126.9(4)
C4 Zr C2 C1 -128.6(3)
C57 Zr C2 C1 95.5(3)
C56 Zr C2 C1 120.9(3)
C52 Zr C2 C1 -60.2(2)
C53 Zr C2 C1 -83.7(3)
C55 Zr C2 C1 152.2(2)
C58 Zr C2 C1 109.4(3)
C54 Zr C2 C1 -54.2(5)
C59 Zr C2 C1 141.0(3)
C51 Zr C2 C1 -26.5(3)
C50 Zr C2 C1 -6.3(3)
C3 Zr C2 Si11 99.6(4)
C4 Zr C2 Si11 97.9(3)
C57 Zr C2 Si11 -38.0(3)
C56 Zr C2 Si11 -12.6(4)
C52 Zr C2 Si11 166.3(3)
C53 Zr C2 Si11 142.8(3)
C1 Zr C2 Si11 -133.5(4)
C55 Zr C2 Si11 18.7(3)
C58 Zr C2 Si11 -24.1(3)
C54 Zr C2 Si11 172.3(4)
C59 Zr C2 Si11 7.5(3)
C51 Zr C2 Si11 -160.1(3)
C50 Zr C2 Si11 -139.8(3)
C1 C2 C3 C4 62.6(13)
Si11 C2 C3 C4 -129.0(11)
Zr C2 C3 C4 7.5(11)
C1 C2 C3 Zr 55.0(3)
Si11 C2 C3 Zr -136.6(3)
C57 Zr C3 C4 -122.6(3)
C56 Zr C3 C4 -80.6(4)
C52 Zr C3 C4 64.7(3)
C53 Zr C3 C4 35.1(3)
C1 Zr C3 C4 151.4(3)
C55 Zr C3 C4 -69.1(3)
C58 Zr C3 C4 -122.5(3)
C54 Zr C3 C4 32.9(4)
C59 Zr C3 C4 -94.7(3)
C51 Zr C3 C4 90.8(3)
C50 Zr C3 C4 83.8(4)
C2 Zr C3 C4 -177.1(4)
C4 Zr C3 C2 177.1(4)
C57 Zr C3 C2 54.5(3)
C56 Zr C3 C2 96.5(3)
C52 Zr C3 C2 -118.2(3)
C53 Zr C3 C2 -147.8(3)
C1 Zr C3 C2 -31.5(2)
C55 Zr C3 C2 108.1(3)
C58 Zr C3 C2 54.6(3)
C54 Zr C3 C2 -149.9(3)
C59 Zr C3 C2 82.4(3)
C51 Zr C3 C2 -92.1(3)
C50 Zr C3 C2 -99.0(3)
C2 C3 C4 Si41 -173.4(10)
Zr C3 C4 Si41 -165.7(4)
C2 C3 C4 Zr -7.7(12)
C57 Zr C4 C3 85.2(4)
C56 Zr C4 C3 122.5(3)
C52 Zr C4 C3 -113.1(3)
C53 Zr C4 C3 -145.7(3)
C1 Zr C4 C3 -24.1(3)
C55 Zr C4 C3 113.8(3)
C58 Zr C4 C3 64.3(3)
C54 Zr C4 C3 -157.0(3)
C59 Zr C4 C3 81.7(3)
C51 Zr C4 C3 -101.1(3)
C50 Zr C4 C3 -128.5(3)
C2 Zr C4 C3 1.7(3)
C3 Zr C4 Si41 152.2(8)
C57 Zr C4 Si41 -122.6(6)
C56 Zr C4 Si41 -85.3(6)
C52 Zr C4 Si41 39.1(6)
C53 Zr C4 Si41 6.4(6)
C1 Zr C4 Si41 128.1(6)
C55 Zr C4 Si41 -94.0(6)
C58 Zr C4 Si41 -143.6(6)
C54 Zr C4 Si41 -4.8(6)
C59 Zr C4 Si41 -126.1(6)
C51 Zr C4 Si41 51.0(6)
C50 Zr C4 Si41 23.6(7)
C2 Zr C4 Si41 153.9(6)
C2 C1 B1 C21 -3.6(9)
Zr C1 B1 C21 -100.2(5)
C2 C1 B1 C31 -171.2(5)
Zr C1 B1 C31 92.2(4)
C1 B1 C21 C22 -91.5(6)
C31 B1 C21 C22 76.7(5)
C1 B1 C21 C26 94.4(6)
C31 B1 C21 C26 -97.4(5)
C26 C21 C22 F22 177.4(4)
B1 C21 C22 F22 2.6(6)
C26 C21 C22 C23 -0.1(6)
B1 C21 C22 C23 -175.0(4)
F22 C22 C23 F23 0.9(7)
C21 C22 C23 F23 178.5(4)
F22 C22 C23 C24 -176.5(4)
C21 C22 C23 C24 1.1(7)
F23 C23 C24 F24 2.0(7)
C22 C23 C24 F24 179.4(4)
F23 C23 C24 C25 -177.8(5)
C22 C23 C24 C25 -0.3(7)
F24 C24 C25 F25 -0.1(8)
C23 C24 C25 F25 179.6(4)
F24 C24 C25 C26 178.9(4)
C23 C24 C25 C26 -1.3(8)
F25 C25 C26 F26 -1.2(7)
C24 C25 C26 F26 179.8(4)
F25 C25 C26 C21 -178.5(4)
C24 C25 C26 C21 2.4(7)
C22 C21 C26 F26 -178.9(4)
B1 C21 C26 F26 -4.6(7)
C22 C21 C26 C25 -1.6(6)
B1 C21 C26 C25 172.7(4)
C1 B1 C31 C32 48.4(6)
C21 B1 C31 C32 -121.1(5)
C1 B1 C31 C36 -132.7(4)
C21 B1 C31 C36 57.7(6)
C36 C31 C32 F32 -177.8(4)
B1 C31 C32 F32 1.1(7)
C36 C31 C32 C33 0.2(7)
B1 C31 C32 C33 179.2(4)
F32 C32 C33 F33 -1.3(7)
C31 C32 C33 F33 -179.4(4)
F32 C32 C33 C34 178.6(4)
C31 C32 C33 C34 0.5(8)
F33 C33 C34 C35 -180.0(5)
C32 C33 C34 C35 0.1(8)
F33 C33 C34 F34 -0.6(7)
C32 C33 C34 F34 179.4(4)
F34 C34 C35 F35 1.9(8)
C33 C34 C35 F35 -178.8(4)
F34 C34 C35 C36 179.3(4)
C33 C34 C35 C36 -1.4(8)
C34 C35 C36 F36 -178.9(4)
F35 C35 C36 F36 -1.5(7)
C34 C35 C36 C31 2.3(8)
F35 C35 C36 C31 179.7(4)
C32 C31 C36 F36 179.6(4)
B1 C31 C36 F36 0.6(6)
C32 C31 C36 C35 -1.6(7)
B1 C31 C36 C35 179.4(4)
C3 C2 Si11 C14 -107.9(4)
C1 C2 Si11 C14 57.8(5)
Zr C2 Si11 C14 171.6(3)
C3 C2 Si11 C13 8.6(4)
C1 C2 Si11 C13 174.3(4)
Zr C2 Si11 C13 -71.9(3)
C3 C2 Si11 C12 131.3(3)
C1 C2 Si11 C12 -63.0(5)
Zr C2 Si11 C12 50.8(4)
C3 C4 Si41 C42 -104.3(5)
Zr C4 Si41 C42 110.3(6)
C3 C4 Si41 C43 134.4(5)
Zr C4 Si41 C43 -11.0(7)
C3 C4 Si41 C44 14.0(5)
Zr C4 Si41 C44 -131.3(6)
C3 Zr C50 C51 12.2(4)
C4 Zr C50 C51 55.2(4)
C57 Zr C50 C51 -146.9(3)
C56 Zr C50 C51 -179.1(3)
C52 Zr C50 C51 36.3(3)
C53 Zr C50 C51 76.5(3)
C1 Zr C50 C51 -41.6(3)
C55 Zr C50 C51 163.7(3)
C58 Zr C50 C51 -138.1(3)
C54 Zr C50 C51 112.4(4)
C59 Zr C50 C51 -169.8(3)
C2 Zr C50 C51 -38.0(4)
C3 Zr C50 C54 -100.2(4)
C4 Zr C50 C54 -57.2(4)
C57 Zr C50 C54 100.7(3)
C56 Zr C50 C54 68.5(3)
C52 Zr C50 C54 -76.1(3)
C53 Zr C50 C54 -35.9(3)
C1 Zr C50 C54 -154.0(3)
C55 Zr C50 C54 51.3(3)
C58 Zr C50 C54 109.5(3)
C59 Zr C50 C54 77.8(4)
C51 Zr C50 C54 -112.4(4)
C2 Zr C50 C54 -150.4(3)
C3 Zr C50 C501 136.0(4)
C4 Zr C50 C501 179.0(4)
C57 Zr C50 C501 -23.1(5)
C56 Zr C50 C501 -55.4(5)
C52 Zr C50 C501 160.0(6)
C53 Zr C50 C501 -159.8(6)
C1 Zr C50 C501 82.2(5)
C55 Zr C50 C501 -72.6(5)
C58 Zr C50 C501 -14.4(5)
C54 Zr C50 C501 -123.9(7)
C59 Zr C50 C501 -46.0(6)
C51 Zr C50 C501 123.7(6)
C2 Zr C50 C501 85.8(5)
C3 Zr C52 C53 -116.4(3)
C4 Zr C52 C53 -87.9(3)
C57 Zr C52 C53 72.7(4)
C56 Zr C52 C53 33.2(4)
C1 Zr C52 C53 -174.6(3)
C55 Zr C52 C53 -8.6(4)
C58 Zr C52 C53 105.3(10)
C54 Zr C52 C53 36.9(3)
C59 Zr C52 C53 -43.4(6)
C51 Zr C52 C53 113.8(5)
C50 Zr C52 C53 77.6(3)
C2 Zr C52 C53 -145.7(3)
C3 Zr C52 C51 129.8(3)
C4 Zr C52 C51 158.3(3)
C57 Zr C52 C51 -41.1(4)
C56 Zr C52 C51 -80.6(4)
C53 Zr C52 C51 -113.8(5)
C1 Zr C52 C51 71.6(3)
C55 Zr C52 C51 -122.4(3)
C58 Zr C52 C51 -8.5(11)
C54 Zr C52 C51 -76.9(3)
C59 Zr C52 C51 -157.2(4)
C50 Zr C52 C51 -36.2(3)
C2 Zr C52 C51 100.5(3)
C51 C52 C53 C54 0.8(6)
Zr C52 C53 C54 -67.3(4)
C51 C52 C53 Zr 68.1(3)
C3 Zr C53 C54 -177.2(3)
C4 Zr C53 C54 -159.5(4)
C57 Zr C53 C54 -18.5(4)
C56 Zr C53 C54 -38.6(4)
C52 Zr C53 C54 114.5(5)
C1 Zr C53 C54 120.8(3)
C55 Zr C53 C54 -71.9(4)
C58 Zr C53 C54 -44.9(5)
C59 Zr C53 C54 -84.7(4)
C51 Zr C53 C54 76.9(3)
C50 Zr C53 C54 36.7(3)
C2 Zr C53 C54 160.5(3)
C3 Zr C53 C52 68.3(3)
C4 Zr C53 C52 85.9(3)
C57 Zr C53 C52 -133.1(3)
C56 Zr C53 C52 -153.1(3)
C1 Zr C53 C52 6.3(4)
C55 Zr C53 C52 173.5(3)
C58 Zr C53 C52 -159.4(4)
C54 Zr C53 C52 -114.5(5)
C59 Zr C53 C52 160.8(3)
C51 Zr C53 C52 -37.6(3)
C50 Zr C53 C52 -77.9(3)
C2 Zr C53 C52 46.0(4)
C52 C53 C54 C50 0.2(6)
Zr C53 C54 C50 -66.5(4)
C52 C53 C54 Zr 66.7(4)
C51 C50 C54 C53 -1.2(6)
C501 C50 C54 C53 -175.9(5)
Zr C50 C54 C53 66.0(4)
C51 C50 C54 Zr -67.1(3)
C501 C50 C54 Zr 118.2(5)
C3 Zr C54 C53 4.0(5)
C4 Zr C54 C53 21.4(4)
C57 Zr C54 C53 164.6(3)
C56 Zr C54 C53 139.4(4)
C52 Zr C54 C53 -37.3(3)
C1 Zr C54 C53 -81.5(4)
C55 Zr C54 C53 110.6(4)
C58 Zr C54 C53 154.6(3)
C59 Zr C54 C53 117.9(3)
C51 Zr C54 C53 -78.0(3)
C50 Zr C54 C53 -116.2(5)
C2 Zr C54 C53 -44.5(6)
C3 Zr C54 C50 120.1(3)
C4 Zr C54 C50 137.6(3)
C57 Zr C54 C50 -79.2(3)
C56 Zr C54 C50 -104.4(4)
C52 Zr C54 C50 78.8(3)
C53 Zr C54 C50 116.2(5)
C1 Zr C54 C50 34.7(4)
C55 Zr C54 C50 -133.2(3)
C58 Zr C54 C50 -89.3(4)
C59 Zr C54 C50 -125.9(3)
C51 Zr C54 C50 38.1(3)
C2 Zr C54 C50 71.6(6)
C3 Zr C55 C59 -53.3(3)
C4 Zr C55 C59 -82.4(3)
C57 Zr C55 C59 74.1(3)
C56 Zr C55 C59 111.2(5)
C52 Zr C55 C59 -157.1(3)
C53 Zr C55 C59 -161.7(3)
C1 Zr C55 C59 1.8(4)
C58 Zr C55 C59 35.2(3)
C54 Zr C55 C59 168.3(3)
C51 Zr C55 C59 157.3(3)
C50 Zr C55 C59 143.6(3)
C2 Zr C55 C59 -20.9(4)
C3 Zr C55 C56 -164.6(3)
C4 Zr C55 C56 166.4(4)
C57 Zr C55 C56 -37.2(3)
C52 Zr C55 C56 91.7(4)
C53 Zr C55 C56 87.0(4)
C1 Zr C55 C56 -109.4(4)
C58 Zr C55 C56 -76.0(3)
C54 Zr C55 C56 57.1(4)
C59 Zr C55 C56 -111.2(5)
C51 Zr C55 C56 46.1(5)
C50 Zr C55 C56 32.4(4)
C2 Zr C55 C56 -132.1(3)
C3 Zr C55 C551 72.7(6)
C4 Zr C55 C551 43.7(6)
C57 Zr C55 C551 -159.9(7)
C56 Zr C55 C551 -122.7(8)
C52 Zr C55 C551 -31.0(7)
C53 Zr C55 C551 -35.7(6)
C1 Zr C55 C551 127.9(6)
C58 Zr C55 C551 161.3(7)
C54 Zr C55 C551 -65.7(6)
C59 Zr C55 C551 126.1(8)
C51 Zr C55 C551 -76.6(7)
C50 Zr C55 C551 -90.3(6)
C2 Zr C55 C551 105.2(6)
C59 C55 C56 C57 -1.2(6)
C551 C55 C56 C57 -176.1(5)
Zr C55 C56 C57 66.7(4)
C59 C55 C56 Zr -67.9(4)
C551 C55 C56 Zr 117.2(6)
C3 Zr C56 C57 -93.2(4)
C4 Zr C56 C57 -130.2(4)
C52 Zr C56 C57 130.8(4)
C53 Zr C56 C57 147.8(4)
C1 Zr C56 C57 -5.2(5)
C55 Zr C56 C57 -114.2(5)
C58 Zr C56 C57 -36.3(3)
C54 Zr C56 C57 127.6(4)
C59 Zr C56 C57 -75.6(4)
C51 Zr C56 C57 95.6(4)
C50 Zr C56 C57 96.1(4)
C2 Zr C56 C57 -50.5(4)
C3 Zr C56 C55 21.0(5)
C4 Zr C56 C55 -16.0(4)
C57 Zr C56 C55 114.2(5)
C52 Zr C56 C55 -115.1(4)
C53 Zr C56 C55 -98.0(4)
C1 Zr C56 C55 109.0(4)
C58 Zr C56 C55 77.9(4)
C54 Zr C56 C55 -118.2(4)
C59 Zr C56 C55 38.6(3)
C51 Zr C56 C55 -150.2(3)
C50 Zr C56 C55 -149.7(4)
C2 Zr C56 C55 63.6(4)
C55 C56 C57 C58 1.4(6)
Zr C56 C57 C58 68.6(4)
C55 C56 C57 Zr -67.2(4)
C3 Zr C57 C58 0.2(4)
C4 Zr C57 C58 -40.2(5)
C56 Zr C57 C58 -114.5(5)
C52 Zr C57 C58 168.7(3)
C53 Zr C57 C58 -153.8(4)
C1 Zr C57 C58 61.9(4)
C55 Zr C57 C58 -76.4(4)
C54 Zr C57 C58 -163.5(4)
C59 Zr C57 C58 -35.8(3)
C51 Zr C57 C58 146.4(3)
C50 Zr C57 C58 164.7(4)
C2 Zr C57 C58 26.9(4)
C3 Zr C57 C56 114.6(4)
C4 Zr C57 C56 74.3(5)
C52 Zr C57 C56 -76.8(4)
C53 Zr C57 C56 -39.4(4)
C1 Zr C57 C56 176.4(3)
C55 Zr C57 C56 38.0(3)
C58 Zr C57 C56 114.5(5)
C54 Zr C57 C56 -49.0(4)
C59 Zr C57 C56 78.7(4)
C51 Zr C57 C56 -99.2(4)
C50 Zr C57 C56 -80.8(4)
C2 Zr C57 C56 141.3(4)
C56 C57 C58 C59 -1.0(6)
Zr C57 C58 C59 66.3(4)
C56 C57 C58 Zr -67.3(4)
C3 Zr C58 C57 -179.9(4)
C4 Zr C58 C57 152.1(3)
C56 Zr C58 C57 37.9(3)
C52 Zr C58 C57 -41.9(12)
C53 Zr C58 C57 45.8(6)
C1 Zr C58 C57 -121.8(4)
C55 Zr C58 C57 79.9(4)
C54 Zr C58 C57 19.7(4)
C59 Zr C58 C57 116.6(6)
C51 Zr C58 C57 -48.5(5)
C50 Zr C58 C57 -17.1(4)
C2 Zr C58 C57 -153.4(4)
C3 Zr C58 C59 63.5(4)
C4 Zr C58 C59 35.4(4)
C57 Zr C58 C59 -116.6(6)
C56 Zr C58 C59 -78.7(4)
C52 Zr C58 C59 -158.5(9)
C53 Zr C58 C59 -70.8(6)
C1 Zr C58 C59 121.5(4)
C55 Zr C58 C59 -36.7(3)
C54 Zr C58 C59 -96.9(4)
C51 Zr C58 C59 -165.1(3)
C50 Zr C58 C59 -133.7(4)
C2 Zr C58 C59 89.9(4)
C57 C58 C59 C55 0.3(6)
Zr C58 C59 C55 65.5(4)
C57 C58 C59 Zr -65.3(4)
C56 C55 C59 C58 0.6(6)
C551 C55 C59 C58 175.3(6)
Zr C55 C59 C58 -66.1(4)
C56 C55 C59 Zr 66.7(3)
C551 C55 C59 Zr -118.6(6)
C3 Zr C59 C58 -115.9(4)
C4 Zr C59 C58 -147.2(4)
C57 Zr C59 C58 35.8(3)
C56 Zr C59 C58 76.9(4)
C52 Zr C59 C58 169.2(5)
C53 Zr C59 C58 140.5(4)
C1 Zr C59 C58 -62.2(4)
C55 Zr C59 C58 116.6(5)
C54 Zr C59 C58 102.9(4)
C51 Zr C59 C58 43.5(10)
C50 Zr C59 C58 65.3(5)
C2 Zr C59 C58 -83.4(4)
C3 Zr C59 C55 127.5(3)
C4 Zr C59 C55 96.2(3)
C57 Zr C59 C55 -80.8(4)
C56 Zr C59 C55 -39.7(3)
C52 Zr C59 C55 52.6(6)
C53 Zr C59 C55 23.9(4)
C1 Zr C59 C55 -178.7(3)
C58 Zr C59 C55 -116.6(5)
C54 Zr C59 C55 -13.7(4)
C51 Zr C59 C55 -73.1(9)
C50 Zr C59 C55 -51.3(4)
C2 Zr C59 C55 160.0(3)
C53 C52 C51 C50 -1.6(5)
Zr C52 C51 C50 66.0(3)
C53 C52 C51 Zr -67.6(3)
C54 C50 C51 C52 1.7(5)
C501 C50 C51 C52 176.4(5)
Zr C50 C51 C52 -65.1(3)
C54 C50 C51 Zr 66.8(3)
C501 C50 C51 Zr -118.5(5)
C3 Zr C51 C52 -55.8(3)
C4 Zr C51 C52 -22.5(3)
C57 Zr C51 C52 152.8(3)
C56 Zr C51 C52 117.3(3)
C53 Zr C51 C52 37.6(3)
C1 Zr C51 C52 -104.9(3)
C55 Zr C51 C52 91.6(4)
C58 Zr C51 C52 177.7(3)
C54 Zr C51 C52 77.8(3)
C59 Zr C51 C52 146.2(7)
C50 Zr C51 C52 116.3(4)
C2 Zr C51 C52 -90.2(3)
C3 Zr C51 C50 -172.2(3)
C4 Zr C51 C50 -138.9(3)
C57 Zr C51 C50 36.5(3)
C56 Zr C51 C50 0.9(3)
C52 Zr C51 C50 -116.3(4)
C53 Zr C51 C50 -78.8(3)
C1 Zr C51 C50 138.8(3)
C55 Zr C51 C50 -24.7(4)
C58 Zr C51 C50 61.3(4)
C54 Zr C51 C50 -38.6(3)
C59 Zr C51 C50 29.9(8)
C2 Zr C51 C50 153.5(3)
